data_9007737
loop_
_publ_author_name
'Kubel, F.'
'Yvon, K.'

_publ_section_title
;
 Structural phase transitions in Chevrel phases containing divalent
 metal cations. II. Structure refinement of triclinic EuMo6S8 and BaMo6S8
 at low temperature
 Sample: T = 173 K
;
_journal_name_full 'Acta Crystallographica, Section C'
_journal_page_first 181
_journal_page_last 186
_journal_paper_doi 10.1107/S0108270189005913
_journal_volume 46
_journal_year 1990
_chemical_formula_structural BaMo6S8
_chemical_formula_sum 'Ba Mo6 S8'
_space_group_IT_number 2
_symmetry_space_group_name_Hall '-P 1'
_symmetry_space_group_name_H-M 'P -1'
_cell_angle_alpha 88.731
_cell_angle_beta 88.818
_cell_angle_gamma 88.059
_cell_length_a 6.5896
_cell_length_b 6.6500
_cell_length_c 6.6899
_cell_formula_units_Z 1
_cell_volume 292.859
_database_code_amcsd 0010097
_diffrn_ambient_temperature 173
_exptl_crystal_density_diffrn 5.497
_cod_database_code 9007737
_amcsd_formula_title BaMo6S8

loop_
_space_group_symop_operation_xyz
x,y,z
-x,-y,-z

loop_
_atom_site_label
_atom_site_fract_x
_atom_site_fract_y
_atom_site_fract_z
Ba 0.00000 0.00000 0.00000
Mo1 0.23750 0.56443 0.41916
Mo2 0.41765 0.23305 0.56528
Mo3 0.56678 0.41669 0.23264
S1 0.12400 0.39240 0.73690
S2 0.25560 0.24690 0.25240
S3 0.39150 0.73590 0.12470
S4 0.73760 0.12240 0.38780

loop_
_cod_related_entry_id
_cod_related_entry_database
_cod_related_entry_code
1 AMCSD 0010097
